data_8104952
loop_
_publ_author_name
'Ndlangamandla, Nqobile'
'Clayton, Hadley S.'

_publ_section_title
;
 The crystal structure of 2,2&#x2032;-((1E,1&#x2032;E)-(naphthalene-2,3
 diylbis(azanylylidene)) bis(methanylylidene))bis(4-methylphenol),
 C26H22N2O2
;
_journal_issue 1
_journal_name_full 'Zeitschrift f\"ur Kristallographie - New Crystal Structures'
_journal_page_first 27
_journal_page_last 29
_journal_paper_doi 10.1515/ncrs-2021-0385
_journal_volume 237
_journal_year 2022
_chemical_formula_moiety 'C26  H22  N2  O2'
_chemical_formula_sum 'C26 H22 N2 O2'
_chemical_formula_weight 394.45
_space_group_crystal_system monoclinic
_space_group_IT_number 14
_space_group_name_Hall '-P 2yn'
_space_group_name_H-M_alt 'P 1 21/n 1'
_atom_sites_solution_hydrogens mixed
_atom_sites_solution_primary dual
_atom_sites_solution_secondary dual
_cell_angle_alpha 90
_cell_angle_beta 94.3080(10)
_cell_angle_gamma 90
_cell_formula_units_Z 4
_cell_length_a 6.2362(2)
_cell_length_b 16.3148(6)
_cell_length_c 20.0521(7)
_cell_measurement_reflns_used 9839
_cell_measurement_temperature 173(2)
_cell_measurement_theta_max 28.34
_cell_measurement_theta_min 2.70
_cell_measurement_wavelength 0.71073
_cell_volume 2034.38(12)
_computing_cell_refinement 'SAINT-Plus (Bruker, 2016)'
_computing_data_collection 'APEX3 (Bruker, 2016)'
_computing_data_reduction 'SAINT-Plus and XPREP (Bruker 2016)'
_computing_molecular_graphics 'Ortep for Windows (Farrugia, 2012)'
_computing_publication_material 'WinGX publication routines (Farrugia, 2012)'
_computing_structure_refinement 'SHELXL-2018/3 (Sheldrick, 2018)'
_computing_structure_solution 'SHELXT-2018/2 (Sheldrick, 2015)'
_diffrn_ambient_temperature 173(2)
_diffrn_measured_fraction_theta_full 0.993
_diffrn_measured_fraction_theta_max 0.994
_diffrn_measurement_device_type 'Bruker D8 Venture Photon CCD area detector'
_diffrn_measurement_method '\w scans'
_diffrn_radiation_monochromator graphite
_diffrn_radiation_probe x-ray
_diffrn_radiation_type MoK\a
_diffrn_radiation_wavelength 0.71073
_diffrn_reflns_av_R_equivalents 0.0263
_diffrn_reflns_av_unetI/netI 0.0094
_diffrn_reflns_Laue_measured_fraction_full 0.993
_diffrn_reflns_Laue_measured_fraction_max 0.994
_diffrn_reflns_limit_h_max 7
_diffrn_reflns_limit_h_min -7
_diffrn_reflns_limit_k_max 20
_diffrn_reflns_limit_k_min -20
_diffrn_reflns_limit_l_max 25
_diffrn_reflns_limit_l_min -25
_diffrn_reflns_number 71804
_diffrn_reflns_point_group_measured_fraction_full 0.993
_diffrn_reflns_point_group_measured_fraction_max 0.994
_diffrn_reflns_theta_full 25.242
_diffrn_reflns_theta_max 26.999
_diffrn_reflns_theta_min 2.697
_diffrn_standards_interval_count .
_diffrn_standards_interval_time .
_diffrn_standards_number 0
_exptl_absorpt_coefficient_mu 0.082
_exptl_absorpt_correction_T_max 0.7457
_exptl_absorpt_correction_T_min 0.718
_exptl_absorpt_correction_type multi-scan
_exptl_absorpt_process_details 'SADABS (Sheldrick, 1996)'
_exptl_crystal_colour red
_exptl_crystal_density_diffrn 1.288
_exptl_crystal_density_method 'not measured'
_exptl_crystal_description prism
_exptl_crystal_F_000 832
_exptl_crystal_size_max 0.43
_exptl_crystal_size_mid 0.227
_exptl_crystal_size_min 0.183
_refine_diff_density_max 0.241
_refine_diff_density_min -0.186
_refine_diff_density_rms 0.035
_refine_ls_extinction_method none
_refine_ls_goodness_of_fit_ref 1.061
_refine_ls_hydrogen_treatment mixed
_refine_ls_matrix_type full
_refine_ls_number_constraints 0
_refine_ls_number_parameters 281
_refine_ls_number_reflns 4400
_refine_ls_number_restraints 0
_refine_ls_restrained_S_all 1.061
_refine_ls_R_factor_all 0.0439
_refine_ls_R_factor_gt 0.04
_refine_ls_shift/su_max 0.001
_refine_ls_shift/su_mean 0
_refine_ls_structure_factor_coef Fsqd
_refine_ls_weighting_details 'w=1/[\s^2^(Fo^2^)+(0.0505P)^2^+0.6818P] where P=(Fo^2^+2Fc^2^)/3'
_refine_ls_weighting_scheme calc
_refine_ls_wR_factor_gt 0.1047
_refine_ls_wR_factor_ref 0.1088
_reflns_Friedel_coverage 0
_reflns_number_gt 3997
_reflns_number_total 4400
_reflns_threshold_expression 'I > 2\s(I)'
_cod_data_source_file suppl_j_ncrs-2021-0385_suppl.cif
_cod_data_source_block NNG18
_cod_original_sg_symbol_H-M 'P 21/n'
_cod_database_code 8104952
_shelx_estimated_absorpt_t_min 0.966
_shelx_estimated_absorpt_t_max 0.985
_shelx_shelxl_version_number 2018/3

loop_
_space_group_symop_operation_xyz
'x, y, z'
'-x+1/2, y+1/2, -z+1/2'
'-x, -y, -z'
'x-1/2, -y-1/2, z-1/2'

loop_
_atom_site_label
_atom_site_type_symbol
_atom_site_fract_x
_atom_site_fract_y
_atom_site_fract_z
_atom_site_U_iso_or_equiv
_atom_site_adp_type
_atom_site_occupancy
_atom_site_site_symmetry_order
_atom_site_calc_flag
_atom_site_refinement_flags_posn
_atom_site_refinement_flags_adp
_atom_site_refinement_flags_occupancy
_atom_site_disorder_assembly
_atom_site_disorder_group
C1 C 0.04502(18) 0.56701(7) 0.84538(6) 0.0267(2) Uani 1 1 d . . . . .
C2 C -0.02471(18) 0.61515(7) 0.78952(6) 0.0290(2) Uani 1 1 d . . . . .
C3 C -0.2084(2) 0.66347(8) 0.79207(7) 0.0360(3) Uani 1 1 d . . . . .
H3 H -0.256288 0.696117 0.754641 0.043 Uiso 1 1 calc R U . . .
C4 C -0.3210(2) 0.66401(8) 0.84886(7) 0.0361(3) Uani 1 1 d . . . . .
H4 H -0.446258 0.697021 0.849589 0.043 Uiso 1 1 calc R U . . .
C5 C -0.2559(2) 0.61750(8) 0.90511(6) 0.0349(3) Uani 1 1 d . . . . .
C6 C -0.07337(19) 0.56957(8) 0.90212(6) 0.0326(3) Uani 1 1 d . . . . .
H6 H -0.026736 0.537274 0.93988 0.039 Uiso 1 1 calc R U . . .
C7 C 0.23024(18) 0.51351(7) 0.84407(6) 0.0279(2) Uani 1 1 d . . . . .
H7 H 0.267685 0.479291 0.881473 0.033 Uiso 1 1 calc R U . . .
C8 C 0.52784(17) 0.46098(7) 0.79148(5) 0.0252(2) Uani 1 1 d . . . . .
C9 C 0.62047(18) 0.41645(7) 0.84422(6) 0.0304(2) Uani 1 1 d . . . . .
H9 H 0.555625 0.416804 0.885606 0.037 Uiso 1 1 calc R U . . .
C10 C 0.80979(18) 0.37014(7) 0.83849(6) 0.0296(2) Uani 1 1 d . . . . .
C11 C 0.9070(2) 0.32391(8) 0.89268(7) 0.0394(3) Uani 1 1 d . . . . .
H11 H 0.843501 0.323416 0.934281 0.047 Uiso 1 1 calc R U . . .
C12 C 1.0910(2) 0.28010(8) 0.88566(8) 0.0412(3) Uani 1 1 d . . . . .
H12 H 1.153802 0.24937 0.922342 0.049 Uiso 1 1 calc R U . . .
C13 C 1.1878(2) 0.28022(7) 0.82457(7) 0.0388(3) Uani 1 1 d . . . . .
H13 H 1.315396 0.249522 0.820161 0.047 Uiso 1 1 calc R U . . .
C14 C 1.09891(19) 0.32438(8) 0.77141(7) 0.0347(3) Uani 1 1 d . . . . .
H14 H 1.165854 0.324205 0.730389 0.042 Uiso 1 1 calc R U . . .
C15 C 0.90793(17) 0.37043(7) 0.77686(6) 0.0277(2) Uani 1 1 d . . . . .
C16 C 0.81133(18) 0.41672(7) 0.72296(6) 0.0286(2) Uani 1 1 d . . . . .
H16 H 0.8763 0.417534 0.681609 0.034 Uiso 1 1 calc R U . . .
C17 C 0.62594(17) 0.46044(7) 0.72913(5) 0.0254(2) Uani 1 1 d . . . . .
C18 C 0.62596(17) 0.54356(7) 0.63454(5) 0.0268(2) Uani 1 1 d . . . . .
H18 H 0.775122 0.552368 0.645323 0.032 Uiso 1 1 calc R U . . .
C19 C 0.52434(17) 0.57827(7) 0.57329(5) 0.0252(2) Uani 1 1 d . . . . .
C20 C 0.30617(17) 0.56363(7) 0.55348(5) 0.0262(2) Uani 1 1 d . . . . .
C21 C 0.21884(19) 0.59586(7) 0.49300(6) 0.0308(3) Uani 1 1 d . . . . .
H21 H 0.0726 0.585612 0.478716 0.037 Uiso 1 1 calc R U . . .
C22 C 0.3443(2) 0.64256(7) 0.45392(6) 0.0319(3) Uani 1 1 d . . . . .
H22 H 0.281255 0.664899 0.41331 0.038 Uiso 1 1 calc R U . . .
C23 C 0.5612(2) 0.65815(7) 0.47200(6) 0.0315(3) Uani 1 1 d . . . . .
C24 C 0.64721(18) 0.62542(7) 0.53185(6) 0.0294(2) Uani 1 1 d . . . . .
H24 H 0.794305 0.635234 0.545277 0.035 Uiso 1 1 calc R U . . .
C25 C -0.3840(2) 0.61715(11) 0.96621(7) 0.0518(4) Uani 1 1 d . . . . .
H25A H -0.328547 0.574343 0.997168 0.078 Uiso 1 1 calc R U . . .
H25B H -0.535567 0.606249 0.952662 0.078 Uiso 1 1 calc R U . . .
H25C H -0.370861 0.670625 0.9884 0.078 Uiso 1 1 calc R U . . .
C26 C 0.6953(2) 0.70756(10) 0.42709(7) 0.0471(3) Uani 1 1 d . . . . .
H26A H 0.839967 0.71502 0.448897 0.071 Uiso 1 1 calc R U . . .
H26B H 0.628259 0.761238 0.418558 0.071 Uiso 1 1 calc R U . . .
H26C H 0.704933 0.678529 0.384633 0.071 Uiso 1 1 calc R U . . .
N1 N 0.34438(15) 0.51130(6) 0.79374(5) 0.0271(2) Uani 1 1 d . . . . .
N2 N 0.51790(15) 0.50122(6) 0.67432(5) 0.0272(2) Uani 1 1 d . . . . .
O1 O 0.07909(15) 0.61439(6) 0.73288(5) 0.0394(2) Uani 1 1 d . . . . .
O2 O 0.17886(13) 0.51870(6) 0.59130(4) 0.0337(2) Uani 1 1 d . . . . .
H1 H 0.199(3) 0.5790(13) 0.7413(10) 0.073(6) Uiso 1 1 d . . . . .
H2 H 0.266(3) 0.5026(12) 0.6290(10) 0.065(5) Uiso 1 1 d . . . . .

loop_
_atom_site_aniso_label
_atom_site_aniso_U_11
_atom_site_aniso_U_22
_atom_site_aniso_U_33
_atom_site_aniso_U_23
_atom_site_aniso_U_13
_atom_site_aniso_U_12
C1 0.0253(5) 0.0251(5) 0.0295(5) -0.0024(4) 0.0004(4) -0.0011(4)
C2 0.0286(6) 0.0258(5) 0.0326(6) 0.0008(4) 0.0029(4) -0.0019(4)
C3 0.0357(6) 0.0292(6) 0.0424(7) 0.0039(5) -0.0008(5) 0.0055(5)
C4 0.0309(6) 0.0310(6) 0.0461(7) -0.0077(5) 0.0017(5) 0.0060(5)
C5 0.0317(6) 0.0384(7) 0.0349(6) -0.0093(5) 0.0036(5) 0.0021(5)
C6 0.0328(6) 0.0369(6) 0.0282(6) -0.0011(5) 0.0018(4) 0.0036(5)
C7 0.0272(5) 0.0290(6) 0.0271(5) 0.0024(4) 0.0007(4) 0.0008(4)
C8 0.0213(5) 0.0247(5) 0.0296(5) 0.0011(4) 0.0019(4) -0.0026(4)
C9 0.0268(6) 0.0333(6) 0.0318(6) 0.0066(5) 0.0059(4) 0.0003(5)
C10 0.0264(5) 0.0247(5) 0.0373(6) 0.0045(5) 0.0003(4) -0.0017(4)
C11 0.0353(7) 0.0376(7) 0.0454(7) 0.0147(6) 0.0032(5) 0.0029(5)
C12 0.0359(7) 0.0302(6) 0.0560(8) 0.0132(6) -0.0055(6) 0.0019(5)
C13 0.0293(6) 0.0254(6) 0.0607(8) -0.0035(5) -0.0041(6) 0.0043(5)
C14 0.0287(6) 0.0303(6) 0.0448(7) -0.0083(5) 0.0013(5) 0.0017(5)
C15 0.0243(5) 0.0222(5) 0.0361(6) -0.0042(4) -0.0011(4) -0.0022(4)
C16 0.0265(5) 0.0320(6) 0.0274(5) -0.0053(4) 0.0018(4) -0.0012(4)
C17 0.0227(5) 0.0265(5) 0.0265(5) -0.0011(4) -0.0013(4) -0.0034(4)
C18 0.0219(5) 0.0314(6) 0.0269(5) -0.0023(4) 0.0008(4) 0.0013(4)
C19 0.0241(5) 0.0273(5) 0.0242(5) -0.0032(4) 0.0024(4) 0.0024(4)
C20 0.0257(5) 0.0271(5) 0.0257(5) -0.0043(4) 0.0021(4) -0.0002(4)
C21 0.0289(6) 0.0336(6) 0.0289(6) -0.0055(5) -0.0043(4) 0.0010(5)
C22 0.0406(7) 0.0298(6) 0.0246(5) -0.0018(4) -0.0021(5) 0.0057(5)
C23 0.0363(6) 0.0288(6) 0.0304(6) 0.0005(5) 0.0078(5) 0.0034(5)
C24 0.0246(5) 0.0317(6) 0.0322(6) -0.0006(5) 0.0048(4) 0.0019(4)
C25 0.0450(8) 0.0701(10) 0.0414(8) -0.0078(7) 0.0112(6) 0.0146(7)
C26 0.0495(8) 0.0492(8) 0.0440(8) 0.0161(6) 0.0126(6) 0.0004(6)
N1 0.0225(4) 0.0284(5) 0.0304(5) 0.0029(4) 0.0024(4) -0.0001(4)
N2 0.0246(5) 0.0326(5) 0.0241(4) -0.0012(4) 0.0002(3) 0.0005(4)
O1 0.0366(5) 0.0448(5) 0.0379(5) 0.0146(4) 0.0092(4) 0.0080(4)
O2 0.0245(4) 0.0445(5) 0.0317(4) 0.0032(4) -0.0003(3) -0.0071(4)

loop_
_atom_type_symbol
_atom_type_description
_atom_type_scat_dispersion_real
_atom_type_scat_dispersion_imag
_atom_type_scat_source
C C 0.0033 0.0016 'International Tables Vol C Tables 4.2.6.8 and 6.1.1.4'
H H 0 0 'International Tables Vol C Tables 4.2.6.8 and 6.1.1.4'
N N 0.0061 0.0033 'International Tables Vol C Tables 4.2.6.8 and 6.1.1.4'
O O 0.0106 0.006 'International Tables Vol C Tables 4.2.6.8 and 6.1.1.4'

loop_
_exptl_crystal_face_index_h
_exptl_crystal_face_index_k
_exptl_crystal_face_index_l
_exptl_crystal_face_perp_dist
1 0 -1 0.146
-1 0 1 0.188
0 -1 -1 0.075
0 1 1 0.091
0 1 -1 0.042
0 -1 1 0.093

loop_
_geom_angle_atom_site_label_1
_geom_angle_atom_site_label_2
_geom_angle_atom_site_label_3
_geom_angle
_geom_angle_site_symmetry_1
_geom_angle_site_symmetry_3
C6 C1 C2 118.56(10) . .
C6 C1 C7 120.10(10) . .
C2 C1 C7 121.31(10) . .
O1 C2 C3 118.91(11) . .
O1 C2 C1 121.67(10) . .
C3 C2 C1 119.41(11) . .
C4 C3 C2 120.22(12) . .
C4 C3 H3 119.9 . .
C2 C3 H3 119.9 . .
C3 C4 C5 121.89(11) . .
C3 C4 H4 119.1 . .
C5 C4 H4 119.1 . .
C6 C5 C4 117.51(11) . .
C6 C5 C25 121.23(12) . .
C4 C5 C25 121.22(12) . .
C5 C6 C1 122.41(11) . .
C5 C6 H6 118.8 . .
C1 C6 H6 118.8 . .
N1 C7 C1 121.53(10) . .
N1 C7 H7 119.2 . .
C1 C7 H7 119.2 . .
C9 C8 N1 125.28(10) . .
C9 C8 C17 119.09(10) . .
N1 C8 C17 115.59(9) . .
C8 C9 C10 121.68(11) . .
C8 C9 H9 119.2 . .
C10 C9 H9 119.2 . .
C9 C10 C15 119.10(10) . .
C9 C10 C11 122.18(11) . .
C15 C10 C11 118.72(11) . .
C12 C11 C10 120.78(13) . .
C12 C11 H11 119.6 . .
C10 C11 H11 119.6 . .
C11 C12 C13 120.48(12) . .
C11 C12 H12 119.8 . .
C13 C12 H12 119.8 . .
C14 C13 C12 120.27(12) . .
C14 C13 H13 119.9 . .
C12 C13 H13 119.9 . .
C13 C14 C15 120.78(12) . .
C13 C14 H14 119.6 . .
C15 C14 H14 119.6 . .
C16 C15 C14 122.36(11) . .
C16 C15 C10 118.68(10) . .
C14 C15 C10 118.97(11) . .
C17 C16 C15 121.45(11) . .
C17 C16 H16 119.3 . .
C15 C16 H16 119.3 . .
C16 C17 N2 122.06(10) . .
C16 C17 C8 119.99(10) . .
N2 C17 C8 117.80(9) . .
N2 C18 C19 121.24(10) . .
N2 C18 H18 119.4 . .
C19 C18 H18 119.4 . .
C24 C19 C20 119.02(10) . .
C24 C19 C18 119.44(10) . .
C20 C19 C18 121.51(10) . .
O2 C20 C21 118.96(10) . .
O2 C20 C19 121.89(10) . .
C21 C20 C19 119.15(10) . .
C22 C21 C20 120.11(11) . .
C22 C21 H21 119.9 . .
C20 C21 H21 119.9 . .
C21 C22 C23 122.22(11) . .
C21 C22 H22 118.9 . .
C23 C22 H22 118.9 . .
C24 C23 C22 117.34(11) . .
C24 C23 C26 121.85(12) . .
C22 C23 C26 120.80(11) . .
C23 C24 C19 122.15(11) . .
C23 C24 H24 118.9 . .
C19 C24 H24 118.9 . .
C5 C25 H25A 109.5 . .
C5 C25 H25B 109.5 . .
H25A C25 H25B 109.5 . .
C5 C25 H25C 109.5 . .
H25A C25 H25C 109.5 . .
H25B C25 H25C 109.5 . .
C23 C26 H26A 109.5 . .
C23 C26 H26B 109.5 . .
H26A C26 H26B 109.5 . .
C23 C26 H26C 109.5 . .
H26A C26 H26C 109.5 . .
H26B C26 H26C 109.5 . .
C7 N1 C8 122.85(10) . .
C18 N2 C17 119.68(9) . .
C2 O1 H1 106.1(12) . .
C20 O2 H2 106.1(12) . .

loop_
_geom_bond_atom_site_label_1
_geom_bond_atom_site_label_2
_geom_bond_distance
_geom_bond_site_symmetry_2
C1 C6 1.4026(16) .
C1 C2 1.4098(16) .
C1 C7 1.4496(16) .
C2 O1 1.3490(14) .
C2 C3 1.3946(17) .
C3 C4 1.3819(18) .
C3 H3 0.95 .
C4 C5 1.3943(19) .
C4 H4 0.95 .
C5 C6 1.3861(17) .
C5 C25 1.5119(18) .
C6 H6 0.95 .
C7 N1 1.2783(15) .
C7 H7 0.95 .
C8 C9 1.3741(16) .
C8 N1 1.4118(14) .
C8 C17 1.4325(15) .
C9 C10 1.4137(16) .
C9 H9 0.95 .
C10 C15 1.4196(16) .
C10 C11 1.4207(17) .
C11 C12 1.3680(19) .
C11 H11 0.95 .
C12 C13 1.406(2) .
C12 H12 0.95 .
C13 C14 1.3689(19) .
C13 H13 0.95 .
C14 C15 1.4193(16) .
C14 H14 0.95 .
C15 C16 1.4153(16) .
C16 C17 1.3720(16) .
C16 H16 0.95 .
C17 N2 1.4120(14) .
C18 N2 1.2838(15) .
C18 C19 1.4538(15) .
C18 H18 0.95 .
C19 C24 1.4018(16) .
C19 C20 1.4088(15) .
C20 O2 1.3540(14) .
C20 C21 1.3945(16) .
C21 C22 1.3782(17) .
C21 H21 0.95 .
C22 C23 1.3967(18) .
C22 H22 0.95 .
C23 C24 1.3845(16) .
C23 C26 1.5078(17) .
C24 H24 0.95 .
C25 H25A 0.98 .
C25 H25B 0.98 .
C25 H25C 0.98 .
C26 H26A 0.98 .
C26 H26B 0.98 .
C26 H26C 0.98 .
O1 H1 0.95(2) .
O2 H2 0.93(2) .

loop_
_geom_hbond_atom_site_label_D
_geom_hbond_atom_site_label_H
_geom_hbond_atom_site_label_A
_geom_hbond_distance_DH
_geom_hbond_distance_HA
_geom_hbond_distance_DA
_geom_hbond_angle_DHA
_geom_hbond_site_symmetry_A
_geom_hbond_publ_flag
O2 H2 N2 0.93(2) 1.76(2) 2.6065(13) 150(2) . yes
O1 H1 N1 0.95(2) 1.73(2) 2.5984(13) 150(2) . yes

loop_
_geom_torsion_atom_site_label_1
_geom_torsion_atom_site_label_2
_geom_torsion_atom_site_label_3
_geom_torsion_atom_site_label_4
_geom_torsion
_geom_torsion_site_symmetry_1
_geom_torsion_site_symmetry_2
_geom_torsion_site_symmetry_3
_geom_torsion_site_symmetry_4
C6 C1 C2 O1 -178.69(11) . . . .
C7 C1 C2 O1 -0.87(17) . . . .
C6 C1 C2 C3 -0.18(17) . . . .
C7 C1 C2 C3 177.64(11) . . . .
O1 C2 C3 C4 178.49(11) . . . .
C1 C2 C3 C4 -0.06(18) . . . .
C2 C3 C4 C5 0.4(2) . . . .
C3 C4 C5 C6 -0.49(19) . . . .
C3 C4 C5 C25 -178.46(13) . . . .
C4 C5 C6 C1 0.23(19) . . . .
C25 C5 C6 C1 178.20(12) . . . .
C2 C1 C6 C5 0.10(18) . . . .
C7 C1 C6 C5 -177.75(11) . . . .
C6 C1 C7 N1 -178.27(11) . . . .
C2 C1 C7 N1 3.94(17) . . . .
N1 C8 C9 C10 -177.33(11) . . . .
C17 C8 C9 C10 -0.06(17) . . . .
C8 C9 C10 C15 0.73(17) . . . .
C8 C9 C10 C11 179.98(12) . . . .
C9 C10 C11 C12 -179.60(12) . . . .
C15 C10 C11 C12 -0.35(19) . . . .
C10 C11 C12 C13 0.2(2) . . . .
C11 C12 C13 C14 0.1(2) . . . .
C12 C13 C14 C15 -0.22(19) . . . .
C13 C14 C15 C16 -179.92(11) . . . .
C13 C14 C15 C10 0.04(17) . . . .
C9 C10 C15 C16 -0.52(16) . . . .
C11 C10 C15 C16 -179.80(11) . . . .
C9 C10 C15 C14 179.52(11) . . . .
C11 C10 C15 C14 0.24(16) . . . .
C14 C15 C16 C17 179.60(11) . . . .
C10 C15 C16 C17 -0.35(16) . . . .
C15 C16 C17 N2 -174.55(10) . . . .
C15 C16 C17 C8 1.03(16) . . . .
C9 C8 C17 C16 -0.83(16) . . . .
N1 C8 C17 C16 176.71(10) . . . .
C9 C8 C17 N2 174.94(10) . . . .
N1 C8 C17 N2 -7.53(14) . . . .
N2 C18 C19 C24 178.80(11) . . . .
N2 C18 C19 C20 -3.11(17) . . . .
C24 C19 C20 O2 -179.90(10) . . . .
C18 C19 C20 O2 2.00(16) . . . .
C24 C19 C20 C21 0.50(16) . . . .
C18 C19 C20 C21 -177.60(10) . . . .
O2 C20 C21 C22 179.29(10) . . . .
C19 C20 C21 C22 -1.11(17) . . . .
C20 C21 C22 C23 1.24(18) . . . .
C21 C22 C23 C24 -0.71(17) . . . .
C21 C22 C23 C26 178.28(12) . . . .
C22 C23 C24 C19 0.09(17) . . . .
C26 C23 C24 C19 -178.90(12) . . . .
C20 C19 C24 C23 0.00(17) . . . .
C18 C19 C24 C23 178.14(10) . . . .
C1 C7 N1 C8 178.82(10) . . . .
C9 C8 N1 C7 -7.99(18) . . . .
C17 C8 N1 C7 174.66(10) . . . .
C19 C18 N2 C17 172.58(10) . . . .
C16 C17 N2 C18 -44.58(16) . . . .
C8 C17 N2 C18 139.75(11) . . . .
